data_7017231
loop_
_publ_author_name
'Mandal, Tarak Nath'
'Roy, Somnath'
'Konar, Saugata'
'Jana, Atanu'
'Ray, Sangita'
'Das, Kinsuk'
'Saha, Rajat'
'El Fallah, Mohamed Salah'
'Butcher, Ray J.'
'Chatterjee, Sudipta'
'Kar, Susanta Kumar'

_publ_section_title
;
 Self assembled tetranuclear Cu(4)(ii), Ni(4)(ii) [2 \\times 2] square
 grids and a dicopper(ii) complex of heterocycle based polytopic ligands -
 Magnetic studies.
;
_journal_issue 44
_journal_name_full 'Dalton transactions (Cambridge, England : 2003)'
_journal_page_first 11866
_journal_page_last 11875
_journal_paper_doi 10.1039/c1dt10813a
_journal_volume 40
_journal_year 2011
_chemical_formula_sum 'C19 H24 Cu2 N10 O12'
_chemical_formula_weight 711.56
_chemical_name_systematic
;
?
;
_space_group_IT_number 2
_symmetry_cell_setting triclinic
_symmetry_space_group_name_Hall '-P 1'
_symmetry_space_group_name_H-M 'P -1'
_atom_sites_solution_hydrogens geom
_atom_sites_solution_primary direct
_atom_sites_solution_secondary difmap
_audit_creation_method SHELXL-97
_cell_angle_alpha 74.779(3)
_cell_angle_beta 88.629(3)
_cell_angle_gamma 65.135(4)
_cell_formula_units_Z 2
_cell_length_a 8.8162(4)
_cell_length_b 10.2990(5)
_cell_length_c 16.3062(5)
_cell_measurement_reflns_used 10440
_cell_measurement_temperature 200(2)
_cell_measurement_theta_max 34.6732
_cell_measurement_theta_min 4.5424
_cell_volume 1289.86(11)
_computing_cell_refinement
;
CrysAlis RED, Oxford Diffraction Ltd.,
Version 1.171.32.15 (release 10-01-2008 CrysAlis171 .NET)
(compiled Jan 10 2008,16:37:18)
;
_computing_data_collection
;
CrysAlis CCD, Oxford Diffraction Ltd.,
Version 1.171.32.15 (release 10-01-2008 CrysAlis171 .NET)
(compiled Jan 10 2008,16:37:18)
;
_computing_data_reduction
;
CrysAlis RED, Oxford Diffraction Ltd.,
Version 1.171.32.15 (release 10-01-2008 CrysAlis171 .NET)
(compiled Jan 10 2008,16:37:18)
;
_computing_molecular_graphics SHELXTL
_computing_publication_material SHELXTL
_computing_structure_refinement 'SHELXL-97 (Sheldrick, 1997)'
_computing_structure_solution 'SHELXS-97 (Sheldrick, 1990)'
_diffrn_ambient_temperature 200(2)
_diffrn_detector_area_resol_mean 10.5081
_diffrn_measured_fraction_theta_full 0.992
_diffrn_measured_fraction_theta_max 0.925
_diffrn_measurement_device_type 'Oxford Diffraction Gemini R'
_diffrn_measurement_method '\f and \w scans'
_diffrn_radiation_monochromator graphite
_diffrn_radiation_source 'fine-focus sealed tube'
_diffrn_radiation_type MoK\a
_diffrn_radiation_wavelength 0.71073
_diffrn_reflns_av_R_equivalents 0.0224
_diffrn_reflns_av_sigmaI/netI 0.0473
_diffrn_reflns_limit_h_max 14
_diffrn_reflns_limit_h_min -13
_diffrn_reflns_limit_k_max 16
_diffrn_reflns_limit_k_min -15
_diffrn_reflns_limit_l_max 25
_diffrn_reflns_limit_l_min -21
_diffrn_reflns_number 22018
_diffrn_reflns_theta_full 25.00
_diffrn_reflns_theta_max 34.78
_diffrn_reflns_theta_min 4.55
_diffrn_standards_decay_% <2%
_diffrn_standards_interval_count 50
_diffrn_standards_number 2
_exptl_absorpt_coefficient_mu 1.733
_exptl_absorpt_correction_T_max 1.00000
_exptl_absorpt_correction_T_min 0.73843
_exptl_absorpt_correction_type multi-scan
_exptl_absorpt_process_details
;
CrysAlis RED, Oxford Diffraction Ltd.,
Version 1.171.32.15 (release 10-01-2008 CrysAlis171 .NET)
(compiled Jan 10 2008,16:37:18)
Empirical absorption correction using spherical harmonics,
implemented in SCALE3 ABSPACK scaling algorithm.
;
_exptl_crystal_colour 'deep green'
_exptl_crystal_density_diffrn 1.832
_exptl_crystal_density_method 'not measured'
_exptl_crystal_description 'triangular chunk'
_exptl_crystal_F_000 724
_exptl_crystal_size_max 0.49
_exptl_crystal_size_mid 0.42
_exptl_crystal_size_min 0.31
_refine_diff_density_max 1.103
_refine_diff_density_min -0.852
_refine_diff_density_rms 0.075
_refine_ls_extinction_method none
_refine_ls_goodness_of_fit_ref 0.965
_refine_ls_hydrogen_treatment mixed
_refine_ls_matrix_type full
_refine_ls_number_parameters 454
_refine_ls_number_reflns 10328
_refine_ls_number_restraints 46
_refine_ls_restrained_S_all 0.968
_refine_ls_R_factor_all 0.0591
_refine_ls_R_factor_gt 0.0345
_refine_ls_shift/su_max 0.002
_refine_ls_shift/su_mean 0.000
_refine_ls_structure_factor_coef Fsqd
_refine_ls_weighting_details 'calc w=1/[\s^2^(Fo^2^)+(0.0480P)^2^] where P=(Fo^2^+2Fc^2^)/3'
_refine_ls_weighting_scheme calc
_refine_ls_wR_factor_gt 0.0832
_refine_ls_wR_factor_ref 0.0875
_reflns_number_gt 6972
_reflns_number_total 10328
_reflns_threshold_expression I>2\s(I)
_cod_data_source_file c1dt10813a.txt
_cod_data_source_block sksr32
_cod_original_cell_volume 1289.87(9)
_cod_database_code 7017231

loop_
_symmetry_equiv_pos_as_xyz
'x, y, z'
'-x, -y, -z'

loop_
_atom_site_label
_atom_site_type_symbol
_atom_site_fract_x
_atom_site_fract_y
_atom_site_fract_z
_atom_site_U_iso_or_equiv
_atom_site_adp_type
_atom_site_occupancy
_atom_site_symmetry_multiplicity
_atom_site_calc_flag
_atom_site_refinement_flags
_atom_site_disorder_assembly
_atom_site_disorder_group
Cu1 Cu 0.56129(2) 0.31680(2) 0.771445(12) 0.02043(5) Uani 1 1 d . . .
Cu2 Cu 0.93425(2) 0.16561(2) 0.704380(12) 0.02163(5) Uani 1 1 d . . .
O O 0.79908(14) 0.19763(14) 0.79718(7) 0.0254(3) Uani 1 1 d D A .
H1O H 0.820(3) 0.1258(19) 0.8337(12) 0.030 Uiso 1 1 d D . .
O1A O 0.18357(15) 0.45368(17) 0.53444(8) 0.0376(3) Uani 1 1 d . . .
O1B O 0.82308(15) 0.21742(16) 0.41683(8) 0.0353(3) Uani 1 1 d . . .
O1W O 1.01050(16) -0.10358(15) 0.72973(9) 0.0319(3) Uani 1 1 d D . .
H1W1 H 1.003(3) -0.129(3) 0.7791(10) 0.048 Uiso 1 1 d D . .
H1W2 H 1.099(2) -0.151(2) 0.7178(14) 0.048 Uiso 1 1 d D . .
O2W O 1.21179(18) 0.12623(19) 0.37602(9) 0.0394(3) Uani 1 1 d D . .
H2W1 H 1.232(3) 0.193(2) 0.3570(16) 0.059 Uiso 1 1 d D . .
H2W2 H 1.143(3) 0.130(3) 0.3414(14) 0.059 Uiso 1 1 d D . .
O3W O -0.10924(19) 0.4696(2) 0.64409(11) 0.0579(5) Uani 1 1 d D . .
H3W1 H -0.200(3) 0.493(3) 0.6707(17) 0.087 Uiso 1 1 d D . .
H3W2 H -0.139(4) 0.573(2) 0.623(2) 0.087 Uiso 1 1 d D . .
O11A O 0.6021(6) 0.5261(5) 0.7262(5) 0.0525(10) Uani 0.80 1 d PU A 1
O12A O 0.3777(12) 0.6841(13) 0.7647(5) 0.0395(12) Uani 0.80 1 d PU A 1
O13A O 0.5347(3) 0.7604(2) 0.68067(19) 0.0669(7) Uani 0.80 1 d PU A 1
O11B O 0.570(3) 0.551(3) 0.714(2) 0.0525(10) Uani 0.20 1 d PU A 2
O12B O 0.396(5) 0.687(5) 0.779(2) 0.030(3) Uani 0.20 1 d PU A 2
O13B O 0.6169(14) 0.7149(10) 0.7409(8) 0.0669(7) Uani 0.20 1 d PU A 2
O21A O -0.0192(18) 0.728(2) 1.0186(10) 0.050(3) Uani 0.550(5) 1 d PU B 1
O22A O -0.1626(5) 0.9430(6) 0.9340(3) 0.0487(12) Uani 0.550(5) 1 d PU B 1
O23A O 0.0692(4) 0.7970(4) 0.89792(18) 0.0709(15) Uani 0.550(5) 1 d PU B 1
O21B O 0.014(2) 0.723(2) 1.0214(11) 0.0375(19) Uani 0.450(5) 1 d PU B 2
O22B O -0.1036(11) 0.9554(7) 0.9500(4) 0.069(2) Uani 0.450(5) 1 d PU B 2
O23B O -0.0806(6) 0.7872(5) 0.8893(2) 0.0565(14) Uani 0.450(5) 1 d PU B 2
N1A N 0.50156(17) 0.33163(16) 0.88621(9) 0.0239(3) Uani 1 1 d . A .
N2A N 0.30823(16) 0.40628(15) 0.74778(8) 0.0215(3) Uani 1 1 d . A .
N3A N 0.21769(16) 0.43758(16) 0.67157(9) 0.0248(3) Uani 1 1 d . . .
H3AB H 0.1076 0.4750 0.6709 0.030 Uiso 1 1 calc R A .
N4A N 0.58251(15) 0.29673(15) 0.65689(8) 0.0209(3) Uani 1 1 d . A .
N1B N 1.15295(16) 0.11122(15) 0.76322(8) 0.0214(3) Uani 1 1 d . A .
N2B N 1.07227(16) 0.14176(15) 0.60442(8) 0.0202(3) Uani 1 1 d . A .
N3B N 1.01731(16) 0.15950(16) 0.52238(8) 0.0240(3) Uani 1 1 d . . .
H3BB H 1.0940 0.1371 0.4865 0.029 Uiso 1 1 calc R A .
N4B N 0.73370(15) 0.24073(16) 0.62909(8) 0.0212(3) Uani 1 1 d . A .
N1 N 0.5081(2) 0.65750(18) 0.72891(10) 0.0329(3) Uani 1 1 d . . .
N2 N -0.0460(2) 0.8227(2) 0.95182(10) 0.0364(4) Uani 1 1 d . . .
C1A C 0.6079(2) 0.2908(2) 0.95525(11) 0.0302(4) Uani 1 1 d . . .
H1AA H 0.7253 0.2479 0.9505 0.036 Uiso 1 1 calc R A .
C2A C 0.5523(3) 0.3091(2) 1.03312(11) 0.0346(4) Uani 1 1 d . A .
H2AA H 0.6303 0.2776 1.0814 0.042 Uiso 1 1 calc R . .
C3A C 0.3824(3) 0.3735(2) 1.03963(12) 0.0397(5) Uani 1 1 d . . .
H3AA H 0.3414 0.3870 1.0926 0.048 Uiso 1 1 calc R A .
C4A C 0.2714(2) 0.4187(2) 0.96805(12) 0.0345(4) Uani 1 1 d . A .
H4AA H 0.1536 0.4646 0.9713 0.041 Uiso 1 1 calc R . .
C5A C 0.3342(2) 0.39617(19) 0.89217(11) 0.0248(3) Uani 1 1 d . . .
C6A C 0.22587(19) 0.43899(18) 0.81223(11) 0.0239(3) Uani 1 1 d . A .
C7A C 0.0403(2) 0.5116(2) 0.80977(13) 0.0360(4) Uani 1 1 d . . .
H7AA H -0.0069 0.5876 0.7550 0.054 Uiso 1 1 calc R A .
H7AB H 0.0085 0.5586 0.8564 0.054 Uiso 1 1 calc R . .
H7AC H -0.0034 0.4367 0.8163 0.054 Uiso 1 1 calc R . .
C8A C 0.28358(19) 0.4158(2) 0.59724(10) 0.0249(3) Uani 1 1 d . A .
C9A C 0.46528(18) 0.34639(19) 0.59031(10) 0.0215(3) Uani 1 1 d . . .
C10 C 0.54413(19) 0.3204(2) 0.51766(10) 0.0242(3) Uani 1 1 d . A .
H10A H 0.4932 0.3430 0.4619 0.029 Uiso 1 1 calc R . .
C1B C 1.1848(2) 0.0990(2) 0.84560(10) 0.0270(3) Uani 1 1 d . . .
H1BA H 1.0943 0.1211 0.8804 0.032 Uiso 1 1 calc R A .
C2B C 1.3453(2) 0.0551(2) 0.88149(11) 0.0295(4) Uani 1 1 d . A .
H2BA H 1.3647 0.0479 0.9399 0.035 Uiso 1 1 calc R . .
C3B C 1.4764(2) 0.0221(2) 0.83118(12) 0.0294(4) Uani 1 1 d . . .
H3BA H 1.5877 -0.0088 0.8547 0.035 Uiso 1 1 calc R A .
C4B C 1.4449(2) 0.03423(19) 0.74566(11) 0.0258(3) Uani 1 1 d . A .
H4BA H 1.5339 0.0123 0.7100 0.031 Uiso 1 1 calc R . .
C5B C 1.28081(18) 0.07905(18) 0.71338(10) 0.0210(3) Uani 1 1 d . . .
C6B C 1.23181(19) 0.09621(19) 0.62347(10) 0.0218(3) Uani 1 1 d . A .
C7B C 1.3566(2) 0.0639(2) 0.56053(12) 0.0338(4) Uani 1 1 d . . .
H7BA H 1.3309 0.1548 0.5140 0.051 Uiso 1 1 calc R A .
H7BB H 1.3521 -0.0133 0.5374 0.051 Uiso 1 1 calc R . .
H7BC H 1.4693 0.0289 0.5885 0.051 Uiso 1 1 calc R . .
C8B C 0.8529(2) 0.20921(19) 0.49128(10) 0.0236(3) Uani 1 1 d . A .
C9B C 0.71355(19) 0.25430(18) 0.54488(10) 0.0209(3) Uani 1 1 d . . .

loop_
_atom_site_aniso_label
_atom_site_aniso_U_11
_atom_site_aniso_U_22
_atom_site_aniso_U_33
_atom_site_aniso_U_23
_atom_site_aniso_U_13
_atom_site_aniso_U_12
Cu1 0.01400(9) 0.02611(11) 0.01852(9) -0.00678(8) 0.00418(6) -0.00591(7)
Cu2 0.01271(9) 0.03197(12) 0.01803(9) -0.00924(8) 0.00324(6) -0.00632(7)
O 0.0160(5) 0.0334(7) 0.0189(5) -0.0066(5) 0.0035(4) -0.0039(5)
O1A 0.0190(6) 0.0610(9) 0.0265(6) -0.0086(6) -0.0011(5) -0.0133(6)
O1B 0.0259(6) 0.0578(9) 0.0216(6) -0.0177(6) 0.0045(5) -0.0138(6)
O1W 0.0287(6) 0.0344(7) 0.0319(7) -0.0116(6) 0.0083(5) -0.0118(5)
O2W 0.0317(7) 0.0601(10) 0.0289(7) -0.0123(7) 0.0035(5) -0.0221(7)
O3W 0.0276(8) 0.1080(15) 0.0436(9) -0.0283(10) 0.0104(6) -0.0303(9)
O11A 0.038(2) 0.021(2) 0.094(3) -0.0159(19) 0.037(2) -0.0102(14)
O12A 0.036(2) 0.051(2) 0.030(3) -0.022(2) 0.0070(19) -0.0102(14)
O13A 0.0782(18) 0.0334(12) 0.0925(19) -0.0145(12) 0.0367(14) -0.0304(12)
O11B 0.038(2) 0.021(2) 0.094(3) -0.0159(19) 0.037(2) -0.0102(14)
O12B 0.030(7) 0.050(6) 0.018(7) -0.029(6) 0.011(6) -0.015(6)
O13B 0.0782(18) 0.0334(12) 0.0925(19) -0.0145(12) 0.0367(14) -0.0304(12)
O21A 0.059(7) 0.035(3) 0.043(4) -0.002(3) 0.012(4) -0.013(4)
O22A 0.0294(16) 0.051(2) 0.046(2) -0.0032(18) 0.0036(14) -0.0043(14)
O23A 0.0445(19) 0.095(3) 0.0261(15) -0.0001(15) 0.0095(12) 0.0039(17)
O21B 0.034(4) 0.045(3) 0.024(3) -0.008(2) -0.003(2) -0.010(3)
O22B 0.132(6) 0.029(2) 0.030(2) -0.0018(17) 0.006(3) -0.024(4)
O23B 0.089(3) 0.071(3) 0.0257(17) -0.0155(17) 0.0032(17) -0.048(2)
N1A 0.0218(6) 0.0259(7) 0.0231(7) -0.0094(6) 0.0060(5) -0.0080(5)
N2A 0.0165(6) 0.0240(7) 0.0210(6) -0.0043(5) 0.0037(5) -0.0069(5)
N3A 0.0119(6) 0.0334(8) 0.0229(7) -0.0048(6) 0.0017(5) -0.0057(5)
N4A 0.0125(5) 0.0284(7) 0.0195(6) -0.0065(5) 0.0034(4) -0.0067(5)
N1B 0.0174(6) 0.0252(7) 0.0204(6) -0.0079(5) 0.0021(5) -0.0070(5)
N2B 0.0160(6) 0.0260(7) 0.0193(6) -0.0098(5) 0.0043(4) -0.0079(5)
N3B 0.0170(6) 0.0365(8) 0.0185(6) -0.0117(6) 0.0062(5) -0.0094(5)
N4B 0.0151(6) 0.0287(7) 0.0193(6) -0.0083(5) 0.0054(4) -0.0083(5)
N1 0.0388(9) 0.0301(8) 0.0333(8) -0.0146(7) 0.0105(6) -0.0151(7)
N2 0.0369(9) 0.0447(10) 0.0250(8) -0.0114(7) 0.0011(6) -0.0141(8)
C1A 0.0284(9) 0.0355(10) 0.0269(9) -0.0126(8) 0.0037(6) -0.0118(7)
C2A 0.0411(10) 0.0422(11) 0.0231(8) -0.0140(8) 0.0052(7) -0.0174(9)
C3A 0.0461(11) 0.0508(13) 0.0255(9) -0.0188(9) 0.0149(8) -0.0197(10)
C4A 0.0306(9) 0.0431(11) 0.0307(9) -0.0163(8) 0.0149(7) -0.0136(8)
C5A 0.0223(7) 0.0245(8) 0.0266(8) -0.0086(7) 0.0078(6) -0.0085(6)
C6A 0.0181(7) 0.0236(8) 0.0263(8) -0.0043(7) 0.0044(6) -0.0072(6)
C7A 0.0189(8) 0.0402(11) 0.0368(10) -0.0100(8) 0.0085(7) -0.0022(7)
C8A 0.0160(7) 0.0313(9) 0.0234(8) -0.0027(7) 0.0023(5) -0.0092(6)
C9A 0.0144(6) 0.0289(8) 0.0204(7) -0.0051(6) 0.0020(5) -0.0097(6)
C10 0.0186(7) 0.0345(9) 0.0200(7) -0.0071(7) 0.0018(5) -0.0122(6)
C1B 0.0250(8) 0.0331(9) 0.0215(8) -0.0082(7) 0.0030(6) -0.0107(7)
C2B 0.0289(9) 0.0351(10) 0.0231(8) -0.0056(7) -0.0024(6) -0.0136(7)
C3B 0.0215(8) 0.0314(9) 0.0316(9) -0.0044(7) -0.0055(6) -0.0101(7)
C4B 0.0176(7) 0.0273(8) 0.0321(9) -0.0100(7) 0.0026(6) -0.0081(6)
C5B 0.0169(6) 0.0216(8) 0.0242(8) -0.0079(6) 0.0041(5) -0.0071(6)
C6B 0.0183(7) 0.0272(8) 0.0230(7) -0.0108(6) 0.0064(5) -0.0107(6)
C7B 0.0191(7) 0.0545(12) 0.0320(9) -0.0217(9) 0.0106(6) -0.0145(8)
C8B 0.0210(7) 0.0297(9) 0.0215(7) -0.0102(7) 0.0051(6) -0.0105(6)
C9B 0.0187(7) 0.0267(8) 0.0193(7) -0.0076(6) 0.0044(5) -0.0110(6)

loop_
_atom_type_symbol
_atom_type_description
_atom_type_scat_dispersion_real
_atom_type_scat_dispersion_imag
_atom_type_scat_source
C C 0.0033 0.0016 'International Tables Vol C Tables 4.2.6.8 and 6.1.1.4'
H H 0.0000 0.0000 'International Tables Vol C Tables 4.2.6.8 and 6.1.1.4'
N N 0.0061 0.0033 'International Tables Vol C Tables 4.2.6.8 and 6.1.1.4'
O O 0.0106 0.0060 'International Tables Vol C Tables 4.2.6.8 and 6.1.1.4'
Cu Cu 0.3201 1.2651 'International Tables Vol C Tables 4.2.6.8 and 6.1.1.4'

loop_
_geom_angle_atom_site_label_1
_geom_angle_atom_site_label_2
_geom_angle_atom_site_label_3
_geom_angle
O Cu1 N4A 88.91(5)
O Cu1 N1A 99.14(5)
N4A Cu1 N1A 169.25(6)
O Cu1 N2A 169.48(6)
N4A Cu1 N2A 89.32(5)
N1A Cu1 N2A 81.47(6)
O Cu1 O11A 90.59(12)
N4A Cu1 O11A 88.7(2)
N1A Cu1 O11A 98.3(2)
N2A Cu1 O11A 99.73(12)
O Cu1 O11B 97.3(6)
N4A Cu1 O11B 86.0(10)
N1A Cu1 O11B 99.9(10)
N2A Cu1 O11B 92.9(6)
O11A Cu1 O11B 7.3(9)
O Cu2 N4B 89.32(5)
O Cu2 N1B 98.88(5)
N4B Cu2 N1B 169.02(6)
O Cu2 N2B 177.46(5)
N4B Cu2 N2B 89.71(5)
N1B Cu2 N2B 81.79(5)
Cu2 O Cu1 118.43(6)
Cu2 O H1O 113.3(16)
Cu1 O H1O 111.7(16)
H1W1 O1W H1W2 111(2)
H2W1 O2W H2W2 107(2)
H3W1 O3W H3W2 87.8(18)
N1 O11A Cu1 129.3(4)
N1 O11B Cu1 132(2)
C1A N1A C5A 119.12(15)
C1A N1A Cu1 126.73(12)
C5A N1A Cu1 114.08(11)
C6A N2A N3A 118.23(13)
C6A N2A Cu1 114.67(11)
N3A N2A Cu1 127.09(10)
C8A N3A N2A 125.82(13)
C8A N3A H3AB 117.1
N2A N3A H3AB 117.1
N4B N4A C9A 108.22(13)
N4B N4A Cu1 120.37(10)
C9A N4A Cu1 130.96(11)
C1B N1B C5B 119.49(14)
C1B N1B Cu2 126.67(11)
C5B N1B Cu2 113.80(10)
C6B N2B N3B 118.42(13)
C6B N2B Cu2 114.14(10)
N3B N2B Cu2 127.31(10)
N2B N3B C8B 125.83(13)
N2B N3B H3BB 117.1
C8B N3B H3BB 117.1
N4A N4B C9B 108.64(12)
N4A N4B Cu2 120.80(10)
C9B N4B Cu2 130.51(10)
O11B N1 O12A 119.0(18)
O11B N1 O13A 114.0(18)
O12A N1 O13A 121.0(6)
O11B N1 O12B 125(3)
O12A N1 O12B 13.9(13)
O13A N1 O12B 120(2)
O11B N1 O11A 13(2)
O12A N1 O11A 120.6(7)
O13A N1 O11A 116.9(4)
O12B N1 O11A 123(2)
O11B N1 O13B 112.7(18)
O12A N1 O13B 121.9(6)
O13A N1 O13B 49.8(4)
O12B N1 O13B 109.7(15)
O11A N1 O13B 104.3(6)
O22A N2 O21A 124.9(8)
O22A N2 O22B 31.4(3)
O21A N2 O22B 120.7(9)
O22A N2 O23B 94.6(3)
O21A N2 O23B 113.0(8)
O22B N2 O23B 119.5(4)
O22A N2 O21B 132.2(9)
O21A N2 O21B 12.7(15)
O22B N2 O21B 120.3(10)
O23B N2 O21B 118.3(9)
O22A N2 O23A 117.4(3)
O21A N2 O23A 117.4(8)
O22B N2 O23A 108.5(4)
O23B N2 O23A 64.9(3)
O21B N2 O23A 108.0(9)
N1A C1A C2A 122.14(17)
N1A C1A H1AA 118.9
C2A C1A H1AA 118.9
C3A C2A C1A 118.92(18)
C3A C2A H2AA 120.5
C1A C2A H2AA 120.5
C2A C3A C4A 119.33(17)
C2A C3A H3AA 120.3
C4A C3A H3AA 120.3
C5A C4A C3A 119.17(17)
C5A C4A H4AA 120.4
C3A C4A H4AA 120.4
N1A C5A C4A 121.31(16)
N1A C5A C6A 115.39(14)
C4A C5A C6A 123.30(15)
N2A C6A C7A 124.84(16)
N2A C6A C5A 114.24(14)
C7A C6A C5A 120.92(15)
C6A C7A H7AA 109.5
C6A C7A H7AB 109.5
H7AA C7A H7AB 109.5
C6A C7A H7AC 109.5
H7AA C7A H7AC 109.5
H7AB C7A H7AC 109.5
O1A C8A N3A 117.16(14)
O1A C8A C9A 119.91(15)
N3A C8A C9A 122.91(14)
N4A C9A C10 109.45(13)
N4A C9A C8A 123.41(14)
C10 C9A C8A 127.13(14)
C9B C10 C9A 104.28(14)
C9B C10 H10A 127.9
C9A C10 H10A 127.9
N1B C1B C2B 122.00(16)
N1B C1B H1BA 119.0
C2B C1B H1BA 119.0
C3B C2B C1B 118.93(16)
C3B C2B H2BA 120.5
C1B C2B H2BA 120.5
C2B C3B C4B 119.55(15)
C2B C3B H3BA 120.2
C4B C3B H3BA 120.2
C5B C4B C3B 118.75(16)
C5B C4B H4BA 120.6
C3B C4B H4BA 120.6
N1B C5B C4B 121.28(15)
N1B C5B C6B 115.08(13)
C4B C5B C6B 123.64(14)
N2B C6B C7B 122.89(15)
N2B C6B C5B 115.03(14)
C7B C6B C5B 122.08(14)
C6B C7B H7BA 109.5
C6B C7B H7BB 109.5
H7BA C7B H7BB 109.5
C6B C7B H7BC 109.5
H7BA C7B H7BC 109.5
H7BB C7B H7BC 109.5
O1B C8B N3B 118.49(14)
O1B C8B C9B 119.74(14)
N3B C8B C9B 121.76(14)
N4B C9B C10 109.40(14)
N4B C9B C8B 124.33(13)
C10 C9B C8B 126.24(14)

loop_
_geom_bond_atom_site_label_1
_geom_bond_atom_site_label_2
_geom_bond_distance
Cu1 O 1.9197(11)
Cu1 N4A 1.9289(13)
Cu1 N1A 1.9590(14)
Cu1 N2A 2.0251(13)
Cu1 O11A 2.264(7)
Cu1 O11B 2.38(3)
Cu2 O 1.9142(11)
Cu2 N4B 1.9201(13)
Cu2 N1B 1.9622(13)
Cu2 N2B 2.0154(13)
O H1O 0.772(14)
O1A C8A 1.234(2)
O1B C8B 1.2216(19)
O1W H1W1 0.789(15)
O1W H1W2 0.778(15)
O2W H2W1 0.774(15)
O2W H2W2 0.821(15)
O3W H3W1 0.875(17)
O3W H3W2 0.946(17)
O11A N1 1.267(5)
O12A N1 1.234(10)
O13A N1 1.249(3)
O11B N1 1.09(3)
O12B N1 1.26(3)
O13B N1 1.362(11)
O21A N2 1.208(16)
O22A N2 1.196(5)
O23A N2 1.314(3)
O21B N2 1.257(19)
O22B N2 1.234(6)
O23B N2 1.252(4)
N1A C1A 1.339(2)
N1A C5A 1.353(2)
N2A C6A 1.300(2)
N2A N3A 1.3807(18)
N3A C8A 1.363(2)
N3A H3AB 0.8800
N4A N4B 1.3329(17)
N4A C9A 1.3513(19)
N1B C1B 1.341(2)
N1B C5B 1.351(2)
N2B C6B 1.2978(19)
N2B N3B 1.3733(18)
N3B C8B 1.377(2)
N3B H3BB 0.8800
N4B C9B 1.352(2)
C1A C2A 1.380(3)
C1A H1AA 0.9500
C2A C3A 1.375(3)
C2A H2AA 0.9500
C3A C4A 1.387(3)
C3A H3AA 0.9500
C4A C5A 1.379(2)
C4A H4AA 0.9500
C5A C6A 1.486(2)
C6A C7A 1.482(2)
C7A H7AA 0.9800
C7A H7AB 0.9800
C7A H7AC 0.9800
C8A C9A 1.470(2)
C9A C10 1.389(2)
C10 C9B 1.382(2)
C10 H10A 0.9500
C1B C2B 1.383(2)
C1B H1BA 0.9500
C2B C3B 1.377(3)
C2B H2BA 0.9500
C3B C4B 1.391(2)
C3B H3BA 0.9500
C4B C5B 1.389(2)
C4B H4BA 0.9500
C5B C6B 1.482(2)
C6B C7B 1.480(2)
C7B H7BA 0.9800
C7B H7BB 0.9800
C7B H7BC 0.9800
C8B C9B 1.473(2)

loop_
_geom_hbond_atom_site_label_D
_geom_hbond_atom_site_label_H
_geom_hbond_atom_site_label_A
_geom_hbond_distance_DH
_geom_hbond_distance_HA
_geom_hbond_distance_DA
_geom_hbond_angle_DHA
_geom_hbond_site_symmetry_A
O H1O O22A 0.772(14) 2.095(16) 2.861(5) 172(2) 1_645
O H1O O22B 0.772(14) 2.110(16) 2.865(6) 166(2) 1_645
O1W H1W1 O23A 0.789(15) 1.892(17) 2.643(3) 159(2) 1_645
O1W H1W1 O23B 0.789(15) 2.043(17) 2.794(4) 159(2) 1_645
O1W H1W2 O12A 0.778(15) 2.33(2) 3.011(10) 148(2) 1_645
O1W H1W2 O1B 0.778(15) 2.47(2) 3.0159(19) 129(2) 2_756
O1W H1W2 O12B 0.778(15) 2.49(4) 3.15(4) 142(2) 1_645
O2W H2W1 O13B 0.774(15) 2.32(2) 2.982(9) 145(3) 2_766
O2W H2W1 O13A 0.774(15) 2.33(2) 2.957(3) 139(3) 2_766
O2W H2W2 O1W 0.821(15) 1.948(16) 2.762(2) 170(2) 2_756
O3W H3W1 O11A 0.875(17) 1.886(18) 2.758(7) 174(3) 1_455
O3W H3W1 O11B 0.875(17) 2.02(3) 2.88(3) 171(3) 1_455
N3A H3AB O3W 0.88 2.00 2.793(2) 149.7 .
N3B H3BB O2W 0.88 2.06 2.914(2) 162.7 .

loop_
_geom_torsion_atom_site_label_1
_geom_torsion_atom_site_label_2
_geom_torsion_atom_site_label_3
_geom_torsion_atom_site_label_4
_geom_torsion
N4B Cu2 O Cu1 -13.26(8)
N1B Cu2 O Cu1 159.39(8)
N2B Cu2 O Cu1 54.4(12)
N4A Cu1 O Cu2 14.79(8)
N1A Cu1 O Cu2 -172.36(7)
N2A Cu1 O Cu2 95.2(3)
O11A Cu1 O Cu2 -73.9(2)
O11B Cu1 O Cu2 -71.0(10)
O Cu1 O11A N1 -149.0(6)
N4A Cu1 O11A N1 122.1(6)
N1A Cu1 O11A N1 -49.7(7)
N2A Cu1 O11A N1 33.0(7)
O11B Cu1 O11A N1 54(8)
O Cu1 O11B N1 -126(3)
N4A Cu1 O11B N1 145(3)
N1A Cu1 O11B N1 -26(3)
N2A Cu1 O11B N1 56(3)
O11A Cu1 O11B N1 -103(11)
O Cu1 N1A C1A 10.55(16)
N4A Cu1 N1A C1A 148.6(3)
N2A Cu1 N1A C1A 179.92(16)
O11A Cu1 N1A C1A -81.40(19)
O11B Cu1 N1A C1A -88.6(7)
O Cu1 N1A C5A -172.38(12)
N4A Cu1 N1A C5A -34.3(4)
N2A Cu1 N1A C5A -3.01(12)
O11A Cu1 N1A C5A 95.67(17)
O11B Cu1 N1A C5A 88.5(7)
O Cu1 N2A C6A 97.7(3)
N4A Cu1 N2A C6A 178.02(12)
N1A Cu1 N2A C6A 3.57(12)
O11A Cu1 N2A C6A -93.5(2)
O11B Cu1 N2A C6A -96.0(10)
O Cu1 N2A N3A -83.7(3)
N4A Cu1 N2A N3A -3.34(13)
N1A Cu1 N2A N3A -177.78(14)
O11A Cu1 N2A N3A 85.2(3)
O11B Cu1 N2A N3A 82.6(10)
C6A N2A N3A C8A 177.41(16)
Cu1 N2A N3A C8A -1.2(2)
O Cu1 N4A N4B -11.33(12)
N1A Cu1 N4A N4B -150.1(3)
N2A Cu1 N4A N4B 179.04(13)
O11A Cu1 N4A N4B 79.29(16)
O11B Cu1 N4A N4B 86.1(6)
O Cu1 N4A C9A 177.42(15)
N1A Cu1 N4A C9A 38.7(4)
N2A Cu1 N4A C9A 7.79(15)
O11A Cu1 N4A C9A -91.96(18)
O11B Cu1 N4A C9A -85.2(6)
O Cu2 N1B C1B 1.80(15)
N4B Cu2 N1B C1B 139.7(3)
N2B Cu2 N1B C1B 179.32(15)
O Cu2 N1B C5B 179.35(12)
N4B Cu2 N1B C5B -42.8(4)
N2B Cu2 N1B C5B -3.12(12)
O Cu2 N2B C6B 109.1(11)
N4B Cu2 N2B C6B 176.70(12)
N1B Cu2 N2B C6B 3.68(12)
O Cu2 N2B N3B -75.1(12)
N4B Cu2 N2B N3B -7.53(14)
N1B Cu2 N2B N3B 179.45(14)
C6B N2B N3B C8B -178.76(16)
Cu2 N2B N3B C8B 5.6(2)
C9A N4A N4B C9B -0.05(18)
Cu1 N4A N4B C9B -173.11(11)
C9A N4A N4B Cu2 177.52(11)
Cu1 N4A N4B Cu2 4.47(17)
O Cu2 N4B N4A 5.23(13)
N1B Cu2 N4B N4A -133.3(3)
N2B Cu2 N4B N4A -172.42(13)
O Cu2 N4B C9B -177.79(15)
N1B Cu2 N4B C9B 43.7(4)
N2B Cu2 N4B C9B 4.56(15)
Cu1 O11B N1 O12A -23(4)
Cu1 O11B N1 O13A -175.5(19)
Cu1 O11B N1 O12B -8(4)
Cu1 O11B N1 O11A 78(9)
Cu1 O11B N1 O13B 130(2)
Cu1 O11A N1 O11B -82(9)
Cu1 O11A N1 O12A 4.9(9)
Cu1 O11A N1 O13A -161.5(4)
Cu1 O11A N1 O12B 21.0(16)
Cu1 O11A N1 O13B 146.7(7)
C5A N1A C1A C2A 1.6(3)
Cu1 N1A C1A C2A 178.56(14)
N1A C1A C2A C3A -1.1(3)
C1A C2A C3A C4A -0.1(3)
C2A C3A C4A C5A 0.8(3)
C1A N1A C5A C4A -0.9(3)
Cu1 N1A C5A C4A -178.20(14)
C1A N1A C5A C6A 179.47(15)
Cu1 N1A C5A C6A 2.16(19)
C3A C4A C5A N1A -0.3(3)
C3A C4A C5A C6A 179.30(18)
N3A N2A C6A C7A -1.7(3)
Cu1 N2A C6A C7A 177.09(15)
N3A N2A C6A C5A 177.90(14)
Cu1 N2A C6A C5A -3.33(18)
N1A C5A C6A N2A 0.8(2)
C4A C5A C6A N2A -178.80(17)
N1A C5A C6A C7A -179.56(16)
C4A C5A C6A C7A 0.8(3)
N2A N3A C8A O1A -178.18(16)
N2A N3A C8A C9A 3.6(3)
N4B N4A C9A C10 0.38(19)
Cu1 N4A C9A C10 172.43(12)
N4B N4A C9A C8A -179.91(15)
Cu1 N4A C9A C8A -7.9(3)
O1A C8A C9A N4A -177.39(16)
N3A C8A C9A N4A 0.8(3)
O1A C8A C9A C10 2.3(3)
N3A C8A C9A C10 -179.52(17)
N4A C9A C10 C9B -0.53(19)
C8A C9A C10 C9B 179.77(17)
C5B N1B C1B C2B 0.5(3)
Cu2 N1B C1B C2B 177.90(13)
N1B C1B C2B C3B -0.5(3)
C1B C2B C3B C4B 0.4(3)
C2B C3B C4B C5B -0.3(3)
C1B N1B C5B C4B -0.4(2)
Cu2 N1B C5B C4B -178.13(12)
C1B N1B C5B C6B 179.98(15)
Cu2 N1B C5B C6B 2.23(18)
C3B C4B C5B N1B 0.3(3)
C3B C4B C5B C6B 179.90(16)
N3B N2B C6B C7B 0.6(2)
Cu2 N2B C6B C7B 176.73(14)
N3B N2B C6B C5B -179.62(13)
Cu2 N2B C6B C5B -3.45(18)
N1B C5B C6B N2B 0.9(2)
C4B C5B C6B N2B -178.77(16)
N1B C5B C6B C7B -179.31(16)
C4B C5B C6B C7B 1.1(3)
N2B N3B C8B O1B -179.01(16)
N2B N3B C8B C9B 1.9(3)
N4A N4B C9B C10 -0.29(19)
Cu2 N4B C9B C10 -177.55(12)
N4A N4B C9B C8B 177.84(15)
Cu2 N4B C9B C8B 0.6(3)
C9A C10 C9B N4B 0.50(19)
C9A C10 C9B C8B -177.59(16)
O1B C8B C9B N4B 175.65(16)
N3B C8B C9B N4B -5.3(3)
O1B C8B C9B C10 -6.5(3)
N3B C8B C9B C10 172.51(17)
